data_2228377
loop_
_publ_author_name
'Archana, R.'
'Prabakaran, K.'
'Rajendra Prasad, K. J.'
'Thiruvalluvar, A.'
'Butcher, R. J.'

_publ_section_title
;
 1-(1-Hydroxy-8-methyl-9<i>H</i>-carbazol-2-yl)ethanone
;
_journal_coeditor_code HG2736
_journal_issue 12
_journal_name_full 'Acta Crystallographica Section E'
_journal_page_first o3146
_journal_paper_doi 10.1107/S1600536810045769
_journal_volume 66
_journal_year 2010
_chemical_formula_iupac 'C15 H13 N O2'
_chemical_formula_moiety 'C15 H13 N O2'
_chemical_formula_structural 'C15 H13 N O2'
_chemical_formula_sum 'C15 H13 N O2'
_chemical_formula_weight 239.26
_chemical_melting_point 485
_chemical_name_common carbazole
_chemical_name_systematic
;
1-(1-Hydroxy-8-methyl-9<i>H</i>-carbazol-2-yl)ethanone
;
_space_group_IT_number 4
_symmetry_cell_setting monoclinic
_symmetry_space_group_name_Hall 'P 2yb'
_symmetry_space_group_name_H-M 'P 1 21 1'
_atom_sites_solution_hydrogens geom
_atom_sites_solution_primary direct
_atom_sites_solution_secondary difmap
_cell_angle_alpha 90
_cell_angle_beta 92.319(2)
_cell_angle_gamma 90
_cell_formula_units_Z 8
_cell_length_a 7.4602(2)
_cell_length_b 12.7353(3)
_cell_length_c 24.9325(5)
_cell_measurement_reflns_used 4181
_cell_measurement_temperature 295(2)
_cell_measurement_theta_max 72.6047
_cell_measurement_theta_min 4.9624
_cell_volume 2366.84(10)
_computing_cell_refinement 'CrysAlis Pro (Oxford Diffraction, 2010)'
_computing_data_collection 'CrysAlis Pro (Oxford Diffraction, 2010)'
_computing_data_reduction 'CrysAlis Pro (Oxford Diffraction, 2010)'
_computing_molecular_graphics 'ORTEP-3 (Farrugia, 1997) and PLATON (Spek, 2009)'
_computing_publication_material 'PLATON (Spek, 2009)'
_computing_structure_refinement 'SHELXL97 (Sheldrick, 2008)'
_computing_structure_solution 'SHELXS97 (Sheldrick, 2008)'
_diffrn_ambient_temperature 295(2)
_diffrn_detector_area_resol_mean 10.5081
_diffrn_measured_fraction_theta_full 0.998
_diffrn_measured_fraction_theta_max 0.966
_diffrn_measurement_device_type 'Oxford Diffraction Xcalibur Ruby Gemini'
_diffrn_measurement_method \w
_diffrn_radiation_monochromator graphite
_diffrn_radiation_source 'Enhance (Cu) X-ray Source'
_diffrn_radiation_type CuK\a
_diffrn_radiation_wavelength 1.54184
_diffrn_reflns_av_R_equivalents 0.0000
_diffrn_reflns_av_sigmaI/netI 0.0316
_diffrn_reflns_limit_h_max 8
_diffrn_reflns_limit_h_min -8
_diffrn_reflns_limit_k_max 15
_diffrn_reflns_limit_k_min 0
_diffrn_reflns_limit_l_max 30
_diffrn_reflns_limit_l_min 0
_diffrn_reflns_number 4770
_diffrn_reflns_theta_full 67.50
_diffrn_reflns_theta_max 72.76
_diffrn_reflns_theta_min 4.97
_exptl_absorpt_coefficient_mu 0.723
_exptl_absorpt_correction_T_max 1.00000
_exptl_absorpt_correction_T_min 0.74555
_exptl_absorpt_correction_type multi-scan
_exptl_absorpt_process_details
;
(CrysAlis Pro; Oxford Diffraction, 2010)
;
_exptl_crystal_colour 'pale yellow-orange'
_exptl_crystal_density_diffrn 1.343
_exptl_crystal_density_method 'Not Measured'
_exptl_crystal_description plate
_exptl_crystal_F_000 1008
_exptl_crystal_size_max 0.47
_exptl_crystal_size_mid 0.31
_exptl_crystal_size_min 0.11
_refine_diff_density_max 0.160
_refine_diff_density_min -0.180
_refine_ls_extinction_method none
_refine_ls_goodness_of_fit_ref 1.048
_refine_ls_hydrogen_treatment mixed
_refine_ls_matrix_type full
_refine_ls_number_parameters 685
_refine_ls_number_reflns 4770
_refine_ls_number_restraints 5
_refine_ls_restrained_S_all 1.048
_refine_ls_R_factor_all 0.0514
_refine_ls_R_factor_gt 0.0422
_refine_ls_shift/su_max 0.001
_refine_ls_shift/su_max_lt 0.001
_refine_ls_shift/su_mean 0.000
_refine_ls_structure_factor_coef Fsqd
_refine_ls_weighting_details 'calc w=1/[\s^2^(Fo^2^)+(0.0750P)^2^] where P=(Fo^2^+2Fc^2^)/3'
_refine_ls_weighting_scheme calc
_refine_ls_wR_factor_gt 0.1123
_refine_ls_wR_factor_ref 0.1223
_reflns_number_gt 4075
_reflns_number_total 4770
_reflns_threshold_expression I>2\s(I)
_cod_data_source_file hg2736.cif
_cod_data_source_block I
_cod_original_sg_symbol_H-M 'P 21'
_cod_database_code 2228377
_cod_database_fobs_code 2228377

loop_
_symmetry_equiv_pos_site_id
_symmetry_equiv_pos_as_xyz
1 x,y,z
2 -x,1/2+y,-z

loop_
_atom_site_aniso_label
_atom_site_aniso_U_11
_atom_site_aniso_U_22
_atom_site_aniso_U_33
_atom_site_aniso_U_12
_atom_site_aniso_U_13
_atom_site_aniso_U_23
O1A 0.0925(17) 0.0424(12) 0.0558(13) 0.0037(12) -0.0115(12) -0.0051(10)
O14A 0.0919(17) 0.0440(13) 0.0659(15) 0.0055(12) -0.0055(13) 0.0048(11)
N12A 0.0678(16) 0.0357(13) 0.0558(15) -0.0036(12) -0.0037(13) -0.0022(12)
C1A 0.0589(16) 0.0435(17) 0.0501(16) -0.0022(13) 0.0027(13) -0.0027(13)
C2A 0.0631(16) 0.0359(15) 0.0588(17) -0.0010(13) 0.0079(14) -0.0042(14)
C3A 0.079(2) 0.0380(16) 0.0599(18) -0.0063(15) 0.0023(16) -0.0087(14)
C4A 0.073(2) 0.0481(18) 0.0528(17) -0.0078(15) -0.0025(15) -0.0088(14)
C5A 0.0569(16) 0.0431(16) 0.0533(16) -0.0026(13) 0.0015(13) -0.0009(14)
C6A 0.0533(15) 0.0473(17) 0.0563(17) -0.0026(13) 0.0038(13) -0.0022(14)
C7A 0.0642(18) 0.061(2) 0.0595(19) -0.0020(16) -0.0044(15) 0.0045(16)
C8A 0.072(2) 0.070(2) 0.067(2) 0.0025(18) -0.0035(17) 0.018(2)
C9A 0.073(2) 0.0476(19) 0.079(2) 0.0039(16) 0.0060(18) 0.0154(18)
C10A 0.0602(17) 0.0414(16) 0.0667(19) -0.0010(13) 0.0070(15) 0.0038(14)
C11A 0.0551(16) 0.0438(16) 0.0580(17) -0.0044(13) 0.0060(14) 0.0028(14)
C13A 0.0567(16) 0.0349(15) 0.0551(16) -0.0010(12) 0.0015(13) -0.0044(12)
C14A 0.0674(18) 0.0377(16) 0.069(2) 0.0005(14) 0.0101(16) 0.0019(15)
C15A 0.095(3) 0.0365(16) 0.080(3) 0.0020(17) 0.000(2) -0.0004(17)
C16A 0.090(3) 0.0424(18) 0.085(3) -0.0042(17) 0.002(2) -0.0031(17)
O1B 0.0975(17) 0.0459(13) 0.0545(13) 0.0059(12) 0.0058(12) 0.0019(11)
O14B 0.1069(19) 0.0479(14) 0.0619(15) 0.0055(13) 0.0038(14) 0.0116(12)
N12B 0.0711(16) 0.0403(14) 0.0672(18) 0.0040(12) -0.0050(14) 0.0053(13)
C1B 0.0559(16) 0.0400(16) 0.0539(16) -0.0020(12) -0.0024(13) 0.0037(13)
C2B 0.0569(16) 0.0369(14) 0.0579(16) -0.0031(12) -0.0019(13) 0.0026(13)
C3B 0.0662(18) 0.0492(17) 0.0616(18) 0.0019(15) 0.0016(15) -0.0046(15)
C4B 0.0716(19) 0.0554(19) 0.0562(18) -0.0022(16) 0.0005(15) 0.0024(15)
C5B 0.0555(16) 0.0513(17) 0.0559(17) -0.0055(14) -0.0041(13) 0.0049(14)
C6B 0.0583(17) 0.0557(19) 0.063(2) -0.0048(15) -0.0087(14) 0.0137(16)
C7B 0.074(2) 0.074(2) 0.068(2) -0.0086(19) -0.0062(18) 0.0169(19)
C8B 0.096(3) 0.076(3) 0.078(3) -0.007(2) -0.012(2) 0.035(2)
C9B 0.087(2) 0.058(2) 0.098(3) -0.0015(19) -0.024(2) 0.033(2)
C10B 0.072(2) 0.0476(18) 0.089(3) 0.0035(16) -0.0194(19) 0.0149(19)
C11B 0.0578(17) 0.0480(18) 0.072(2) -0.0015(14) -0.0118(15) 0.0138(16)
C13B 0.0530(15) 0.0395(15) 0.0613(17) -0.0038(12) -0.0072(13) 0.0028(13)
C14B 0.0619(18) 0.0439(17) 0.070(2) -0.0022(14) -0.0014(15) 0.0033(15)
C15B 0.115(3) 0.0445(19) 0.081(3) 0.012(2) 0.014(2) 0.0106(18)
C16B 0.110(3) 0.062(3) 0.099(3) 0.022(2) -0.004(3) 0.014(2)
O1C 0.112(2) 0.0433(13) 0.0614(15) -0.0050(13) -0.0314(14) 0.0027(11)
O14C 0.1079(19) 0.0457(14) 0.0645(15) 0.0020(13) -0.0148(14) 0.0041(12)
N12C 0.0740(17) 0.0421(14) 0.0523(15) -0.0021(12) -0.0112(13) -0.0014(12)
C1C 0.0671(18) 0.0423(16) 0.0506(16) 0.0012(14) -0.0081(14) -0.0005(13)
C2C 0.0637(17) 0.0391(15) 0.0558(17) -0.0013(13) 0.0004(14) -0.0009(13)
C3C 0.0660(18) 0.0427(16) 0.0590(17) -0.0055(14) -0.0050(14) -0.0075(14)
C4C 0.0606(17) 0.0520(19) 0.0553(17) -0.0046(14) -0.0082(14) -0.0069(14)
C5C 0.0527(15) 0.0473(16) 0.0513(15) 0.0036(13) -0.0029(12) 0.0002(14)
C6C 0.0574(16) 0.0464(16) 0.0534(16) 0.0048(13) 0.0003(13) 0.0005(13)
C7C 0.0684(19) 0.060(2) 0.0549(17) 0.0084(16) -0.0056(15) 0.0016(16)
C8C 0.078(2) 0.067(2) 0.0572(19) 0.0114(18) -0.0072(16) 0.0076(17)
C9C 0.089(2) 0.0486(19) 0.066(2) 0.0113(17) 0.0049(18) 0.0114(16)
C10C 0.076(2) 0.0431(17) 0.0596(18) 0.0022(15) 0.0000(16) 0.0030(14)
C11C 0.0625(17) 0.0451(16) 0.0507(16) 0.0021(13) 0.0004(14) -0.0005(13)
C13C 0.0589(16) 0.0415(15) 0.0525(16) -0.0026(13) -0.0043(13) -0.0023(13)
C14C 0.077(2) 0.0389(16) 0.0619(19) 0.0022(15) 0.0020(16) 0.0004(14)
C15C 0.105(3) 0.0430(19) 0.094(3) -0.0040(19) -0.020(2) 0.0043(19)
C16C 0.115(3) 0.045(2) 0.084(3) -0.010(2) -0.015(2) 0.0025(19)
O1D 0.1049(19) 0.0458(13) 0.0533(13) -0.0008(12) -0.0209(12) 0.0007(11)
O14D 0.1045(19) 0.0544(15) 0.0636(15) 0.0026(14) -0.0161(14) 0.0079(12)
N12D 0.0693(16) 0.0384(13) 0.0497(14) 0.0044(11) -0.0058(12) 0.0004(11)
C1D 0.0621(16) 0.0423(16) 0.0498(16) 0.0015(14) -0.0055(13) 0.0004(13)
C2D 0.0629(17) 0.0400(16) 0.0536(17) 0.0048(13) 0.0008(14) 0.0001(13)
C3D 0.076(2) 0.0411(16) 0.0593(19) 0.0040(15) -0.0055(16) -0.0090(14)
C4D 0.079(2) 0.0535(19) 0.0475(16) 0.0047(16) -0.0050(15) -0.0059(14)
C5D 0.0627(16) 0.0461(17) 0.0445(14) 0.0053(14) -0.0011(12) 0.0020(13)
C6D 0.0656(18) 0.0458(17) 0.0522(16) 0.0069(14) 0.0043(14) -0.0008(14)
C7D 0.091(2) 0.058(2) 0.0502(17) 0.0066(18) -0.0041(16) 0.0043(16)
C8D 0.095(3) 0.065(2) 0.061(2) 0.012(2) -0.0045(19) 0.0141(18)
C9D 0.090(2) 0.0450(18) 0.069(2) 0.0080(17) 0.0036(19) 0.0141(16)
C10D 0.0672(19) 0.0424(17) 0.0641(19) 0.0039(14) 0.0025(15) 0.0056(14)
C11D 0.0597(17) 0.0443(17) 0.0516(17) 0.0050(13) 0.0020(13) 0.0028(13)
C13D 0.0580(15) 0.0395(15) 0.0506(15) 0.0021(13) 0.0004(12) -0.0021(13)
C14D 0.0645(17) 0.0412(17) 0.064(2) 0.0016(14) 0.0003(15) 0.0054(14)
C15D 0.091(2) 0.0459(19) 0.073(2) 0.0061(17) -0.0031(19) 0.0020(17)
C16D 0.089(3) 0.0414(18) 0.083(3) -0.0008(17) -0.004(2) 0.0021(17)

loop_
_atom_site_type_symbol
_atom_site_label
_atom_site_fract_x
_atom_site_fract_y
_atom_site_fract_z
_atom_site_U_iso_or_equiv
_atom_site_thermal_displace_type
_atom_site_calc_flag
_atom_site_refinement_flags
_atom_site_occupancy
O O1A 0.1525(4) 1.05674(18) -0.05071(10) 0.0640(8) Uani d D 1.000
O O14A 0.1171(4) 1.25605(19) -0.06053(11) 0.0675(9) Uani d . 1.000
N N12A 0.2811(4) 0.8882(2) 0.01958(12) 0.0533(8) Uani d . 1.000
C C1A 0.2302(4) 1.0783(3) -0.00238(13) 0.0508(9) Uani d . 1.000
C C2A 0.2542(4) 1.1806(3) 0.01736(13) 0.0525(9) Uani d . 1.000
C C3A 0.3381(5) 1.1961(3) 0.06884(14) 0.0590(10) Uani d . 1.000
C C4A 0.3951(5) 1.1146(3) 0.10034(14) 0.0581(11) Uani d . 1.000
C C5A 0.3719(4) 1.0114(3) 0.08106(13) 0.0511(9) Uani d . 1.000
C C6A 0.4120(4) 0.9095(3) 0.10274(14) 0.0523(9) Uani d . 1.000
C C7A 0.4916(5) 0.8752(3) 0.15137(15) 0.0618(11) Uani d . 1.000
C C8A 0.5134(5) 0.7691(3) 0.15940(16) 0.0698(12) Uani d . 1.000
C C9A 0.4583(5) 0.6973(3) 0.12009(16) 0.0665(11) Uani d . 1.000
C C10A 0.3757(4) 0.7269(3) 0.07168(15) 0.0560(10) Uani d . 1.000
C C11A 0.3545(4) 0.8356(3) 0.06368(14) 0.0522(9) Uani d . 1.000
C C13A 0.2899(4) 0.9948(2) 0.03020(13) 0.0489(9) Uani d . 1.000
C C14A 0.1936(5) 1.2698(3) -0.01600(15) 0.0578(10) Uani d . 1.000
C C15A 0.2219(6) 1.3809(3) 0.00336(18) 0.0706(15) Uani d . 1.000
C C16A 0.3108(6) 0.6483(3) 0.03121(18) 0.0725(15) Uani d . 1.000
O O1B 0.9083(4) 1.0667(2) 0.08942(10) 0.0659(8) Uani d D 1.000
O O14B 0.8515(4) 1.2652(2) 0.07931(11) 0.0722(9) Uani d . 1.000
N N12B 0.9425(4) 0.8947(2) 0.16560(13) 0.0597(9) Uani d . 1.000
C C1B 0.8865(4) 1.0842(2) 0.14183(13) 0.0501(9) Uani d . 1.000
C C2B 0.8459(4) 1.1829(2) 0.16315(13) 0.0507(9) Uani d . 1.000
C C3B 0.8269(4) 1.1929(3) 0.21987(14) 0.0590(10) Uani d . 1.000
C C4B 0.8462(5) 1.1094(3) 0.25346(15) 0.0611(11) Uani d . 1.000
C C5B 0.8831(4) 1.0106(3) 0.23219(13) 0.0544(10) Uani d . 1.000
C C6B 0.9096(4) 0.9088(3) 0.25566(14) 0.0593(11) Uani d . 1.000
C C7B 0.9062(5) 0.8711(3) 0.30863(16) 0.0723(12) Uani d . 1.000
C C8B 0.9356(6) 0.7660(4) 0.31717(19) 0.0838(17) Uani d . 1.000
C C9B 0.9663(6) 0.6985(3) 0.2750(2) 0.0818(14) Uani d . 1.000
C C10B 0.9708(5) 0.7320(3) 0.22232(18) 0.0702(13) Uani d . 1.000
C C11B 0.9446(5) 0.8405(3) 0.21344(16) 0.0597(11) Uani d . 1.000
C C13B 0.9033(4) 0.9982(2) 0.17697(13) 0.0515(9) Uani d . 1.000
C C14B 0.8236(4) 1.2732(3) 0.12768(15) 0.0587(11) Uani d . 1.000
C C15B 0.7684(7) 1.3769(3) 0.14954(18) 0.0799(15) Uani d . 1.000
C C16B 0.9942(7) 0.6594(4) 0.1777(2) 0.0906(17) Uani d . 1.000
O O1C 0.6222(4) 0.12255(19) 0.39711(11) 0.0732(9) Uani d D 1.000
O O14C 0.6010(4) -0.0771(2) 0.41193(11) 0.0732(9) Uani d . 1.000
N N12C 0.5247(4) 0.2935(2) 0.32494(12) 0.0565(9) Uani d . 1.000
C C1C 0.5248(4) 0.1036(3) 0.35163(13) 0.0536(10) Uani d . 1.000
C C2C 0.4680(4) 0.0027(3) 0.33534(13) 0.0529(9) Uani d . 1.000
C C3C 0.3690(4) -0.0085(3) 0.28552(14) 0.0561(10) Uani d . 1.000
C C4C 0.3249(4) 0.0744(3) 0.25361(14) 0.0563(10) Uani d . 1.000
C C5C 0.3806(4) 0.1755(3) 0.26976(12) 0.0506(9) Uani d . 1.000
C C6C 0.3622(4) 0.2777(3) 0.24613(13) 0.0525(9) Uani d . 1.000
C C7C 0.2774(5) 0.3146(3) 0.19935(14) 0.0613(11) Uani d . 1.000
C C8C 0.2835(5) 0.4202(3) 0.18826(15) 0.0677(11) Uani d . 1.000
C C9C 0.3741(5) 0.4886(3) 0.22329(15) 0.0678(11) Uani d . 1.000
C C10C 0.4615(5) 0.4565(3) 0.26995(14) 0.0596(11) Uani d . 1.000
C C11C 0.4534(4) 0.3482(3) 0.28116(13) 0.0528(9) Uani d . 1.000
C C13C 0.4791(4) 0.1886(3) 0.31835(13) 0.0511(9) Uani d . 1.000
C C14C 0.5118(5) -0.0873(3) 0.36943(14) 0.0593(11) Uani d . 1.000
C C15C 0.4478(7) -0.1955(3) 0.3533(2) 0.0813(15) Uani d . 1.000
C C16C 0.5571(7) 0.5312(3) 0.30756(18) 0.0819(16) Uani d . 1.000
O O1D 0.3083(4) 0.13066(19) 0.56704(10) 0.0687(9) Uani d D 1.000
O O14D 0.3287(4) -0.0698(2) 0.57844(11) 0.0747(9) Uani d . 1.000
N N12D 0.2317(4) 0.2998(2) 0.49087(11) 0.0527(8) Uani d . 1.000
C C1D 0.2471(4) 0.1091(3) 0.51683(13) 0.0516(9) Uani d . 1.000
C C2D 0.2215(4) 0.0063(3) 0.49717(13) 0.0522(10) Uani d . 1.000
C C3D 0.1537(5) -0.0082(3) 0.44362(14) 0.0590(11) Uani d . 1.000
C C4D 0.1133(5) 0.0739(3) 0.41025(13) 0.0602(11) Uani d . 1.000
C C5D 0.1438(4) 0.1768(3) 0.42924(12) 0.0512(9) Uani d . 1.000
C C6D 0.1252(4) 0.2783(3) 0.40517(13) 0.0545(10) Uani d . 1.000
C C7D 0.0669(5) 0.3119(3) 0.35375(14) 0.0666(11) Uani d . 1.000
C C8D 0.0673(6) 0.4169(3) 0.34277(16) 0.0739(14) Uani d . 1.000
C C9D 0.1248(6) 0.4891(3) 0.38213(16) 0.0680(11) Uani d . 1.000
C C10D 0.1850(5) 0.4605(3) 0.43328(15) 0.0579(11) Uani d . 1.000
C C11D 0.1813(4) 0.3520(3) 0.44388(13) 0.0519(10) Uani d . 1.000
C C13D 0.2106(4) 0.1931(2) 0.48165(13) 0.0494(9) Uani d . 1.000
C C14D 0.2714(5) -0.0830(3) 0.53138(15) 0.0566(10) Uani d . 1.000
C C15D 0.2613(6) -0.1924(3) 0.51031(17) 0.0701(11) Uani d . 1.000
C C16D 0.2479(6) 0.5384(3) 0.47376(17) 0.0713(15) Uani d . 1.000
H H1A 0.126(8) 1.115(3) -0.066(2) 0.1089 Uiso d D 1.000
H H3A 0.35469 1.26430 0.08145 0.0706 Uiso calc R 1.000
H H4A 0.44856 1.12686 0.13411 0.0696 Uiso calc R 1.000
H H7A 0.52892 0.92311 0.17769 0.0740 Uiso calc R 1.000
H H8A 0.56570 0.74493 0.19157 0.0837 Uiso calc R 1.000
H H9A 0.47774 0.62626 0.12659 0.0797 Uiso calc R 1.000
H H12A 0.237(7) 0.860(4) -0.0058(19) 0.085(15) Uiso d . 1.000
H H15A 0.17640 1.42889 -0.02357 0.1059 Uiso calc R 1.000
H H15B 0.34773 1.39322 0.01010 0.1059 Uiso calc R 1.000
H H15C 0.15955 1.39123 0.03588 0.1059 Uiso calc R 1.000
H H16A 0.34390 0.57910 0.04322 0.1089 Uiso calc R 1.000
H H16B 0.36404 0.66235 -0.00246 0.1089 Uiso calc R 1.000
H H16C 0.18261 0.65282 0.02677 0.1089 Uiso calc R 1.000
H H1B 0.908(9) 1.124(3) 0.074(2) 0.1359 Uiso d D 1.000
H H3B 0.80059 1.25833 0.23407 0.0708 Uiso calc R 1.000
H H4B 0.83500 1.11789 0.29022 0.0733 Uiso calc R 1.000
H H7B 0.88464 0.91611 0.33703 0.0863 Uiso calc R 1.000
H H8B 0.93476 0.73953 0.35193 0.1006 Uiso calc R 1.000
H H9B 0.98476 0.62765 0.28243 0.0978 Uiso calc R 1.000
H H12B 0.955(7) 0.870(4) 0.131(2) 0.091(15) Uiso d . 1.000
H H15D 0.73428 1.42297 0.12042 0.1200 Uiso calc R 1.000
H H15E 0.86694 1.40709 0.17014 0.1200 Uiso calc R 1.000
H H15F 0.66851 1.36722 0.17212 0.1200 Uiso calc R 1.000
H H16D 1.03231 0.59224 0.19143 0.1359 Uiso calc R 1.000
H H16E 1.08324 0.68660 0.15464 0.1359 Uiso calc R 1.000
H H16F 0.88240 0.65163 0.15760 0.1359 Uiso calc R 1.000
H H1C 0.617(9) 0.063(2) 0.411(2) 0.1225 Uiso d D 1.000
H H3C 0.33337 -0.07537 0.27451 0.0673 Uiso calc R 1.000
H H4C 0.25890 0.06460 0.22156 0.0675 Uiso calc R 1.000
H H7C 0.21727 0.26862 0.17587 0.0734 Uiso calc R 1.000
H H8C 0.22664 0.44603 0.15711 0.0810 Uiso calc R 1.000
H H9C 0.37559 0.55963 0.21469 0.0811 Uiso calc R 1.000
H H12C 0.580(5) 0.320(3) 0.3536(15) 0.051(9) Uiso d . 1.000
H H15G 0.49524 -0.21380 0.31930 0.1219 Uiso calc R 1.000
H H15H 0.31910 -0.19616 0.35033 0.1219 Uiso calc R 1.000
H H15I 0.48832 -0.24545 0.37995 0.1219 Uiso calc R 1.000
H H16G 0.49078 0.53843 0.33954 0.1225 Uiso calc R 1.000
H H16H 0.56713 0.59839 0.29053 0.1225 Uiso calc R 1.000
H H16I 0.67480 0.50456 0.31673 0.1225 Uiso calc R 1.000
H H1D 0.345(7) 0.076(3) 0.584(2) 0.1067 Uiso d D 1.000
H H3D 0.13630 -0.07624 0.43086 0.0708 Uiso calc R 1.000
H H4D 0.06650 0.06229 0.37562 0.0723 Uiso calc R 1.000
H H7D 0.02879 0.26366 0.32772 0.0799 Uiso calc R 1.000
H H8D 0.02901 0.44059 0.30893 0.0886 Uiso calc R 1.000
H H9D 0.12259 0.56007 0.37343 0.0816 Uiso calc R 1.000
H H12D 0.273(5) 0.326(3) 0.5207(17) 0.065(11) Uiso d . 1.000
H H15J 0.30862 -0.23999 0.53716 0.1051 Uiso calc R 1.000
H H15K 0.33029 -0.19761 0.47875 0.1051 Uiso calc R 1.000
H H15L 0.13852 -0.20994 0.50146 0.1051 Uiso calc R 1.000
H H16J 0.25639 0.60613 0.45716 0.1067 Uiso calc R 1.000
H H16K 0.36376 0.51796 0.48837 0.1067 Uiso calc R 1.000
H H16L 0.16453 0.54170 0.50204 0.1067 Uiso calc R 1.000

loop_
_atom_type_symbol
_atom_type_description
_atom_type_scat_dispersion_real
_atom_type_scat_dispersion_imag
_atom_type_scat_source
O O 0.0492 0.0322 'International Tables Vol C Tables 4.2.6.8 and 6.1.1.4'
N N 0.0311 0.0180 'International Tables Vol C Tables 4.2.6.8 and 6.1.1.4'
H H 0.0000 0.0000 'International Tables Vol C Tables 4.2.6.8 and 6.1.1.4'
C C 0.0181 0.0091 'International Tables Vol C Tables 4.2.6.8 and 6.1.1.4'

loop_
_geom_angle_atom_site_label_1
_geom_angle_atom_site_label_2
_geom_angle_atom_site_label_3
_geom_angle_site_symmetry_1
_geom_angle_site_symmetry_2
_geom_angle_site_symmetry_3
_geom_angle
_geom_angle_publ_flag
C1A O1A H1A . . . 108(3) no
C1B O1B H1B . . . 108(3) no
C1C O1C H1C . . . 99(4) no
C1D O1D H1D . . . 113(3) no
C11A N12A C13A . . . 108.0(3) no
C11A N12A H12A . . . 124(4) no
C13A N12A H12A . . . 128(4) no
C11B N12B C13B . . . 107.2(3) no
C13B N12B H12B . . . 123(3) no
C11B N12B H12B . . . 130(3) no
C11C N12C C13C . . . 107.9(3) no
C13C N12C H12C . . . 125(2) no
C11C N12C H12C . . . 127(2) no
C11D N12D C13D . . . 107.8(3) no
C13D N12D H12D . . . 124(3) no
C11D N12D H12D . . . 128(3) no
O1A C1A C2A . . . 123.3(3) no
C2A C1A C13A . . . 118.0(3) no
O1A C1A C13A . . . 118.7(3) no
C1A C2A C3A . . . 119.5(3) no
C3A C2A C14A . . . 121.3(3) no
C1A C2A C14A . . . 119.2(3) no
C2A C3A C4A . . . 122.2(3) no
C3A C4A C5A . . . 119.0(3) no
C4A C5A C6A . . . 134.1(3) no
C6A C5A C13A . . . 106.4(3) no
C4A C5A C13A . . . 119.5(3) no
C7A C6A C11A . . . 119.8(3) no
C5A C6A C11A . . . 106.9(3) no
C5A C6A C7A . . . 133.2(3) no
C6A C7A C8A . . . 118.5(4) no
C7A C8A C9A . . . 120.9(4) no
C8A C9A C10A . . . 122.9(4) no
C11A C10A C16A . . . 122.3(3) no
C9A C10A C11A . . . 115.8(3) no
C9A C10A C16A . . . 121.9(3) no
C6A C11A C10A . . . 122.0(3) no
N12A C11A C6A . . . 109.0(3) no
N12A C11A C10A . . . 129.0(3) no
C1A C13A C5A . . . 121.8(3) no
N12A C13A C5A . . . 109.7(3) no
N12A C13A C1A . . . 128.5(3) no
C2A C14A C15A . . . 120.6(3) no
O14A C14A C2A . . . 121.2(3) no
O14A C14A C15A . . . 118.2(3) no
C2A C3A H3A . . . 119.00 no
C4A C3A H3A . . . 119.00 no
C5A C4A H4A . . . 121.00 no
C3A C4A H4A . . . 120.00 no
C6A C7A H7A . . . 121.00 no
C8A C7A H7A . . . 121.00 no
C7A C8A H8A . . . 120.00 no
C9A C8A H8A . . . 119.00 no
C10A C9A H9A . . . 119.00 no
C8A C9A H9A . . . 119.00 no
C14A C15A H15C . . . 109.00 no
H15B C15A H15C . . . 109.00 no
C14A C15A H15B . . . 109.00 no
C14A C15A H15A . . . 109.00 no
H15A C15A H15C . . . 110.00 no
H15A C15A H15B . . . 110.00 no
H16A C16A H16B . . . 109.00 no
C10A C16A H16C . . . 109.00 no
C10A C16A H16B . . . 109.00 no
H16A C16A H16C . . . 109.00 no
H16B C16A H16C . . . 109.00 no
C10A C16A H16A . . . 109.00 no
C2B C1B C13B . . . 118.5(3) no
O1B C1B C13B . . . 117.8(3) no
O1B C1B C2B . . . 123.7(3) no
C1B C2B C3B . . . 119.0(3) no
C3B C2B C14B . . . 121.1(3) no
C1B C2B C14B . . . 119.9(3) no
C2B C3B C4B . . . 121.8(3) no
C3B C4B C5B . . . 119.3(3) no
C6B C5B C13B . . . 106.3(3) no
C4B C5B C13B . . . 120.4(3) no
C4B C5B C6B . . . 133.3(3) no
C5B C6B C11B . . . 106.4(3) no
C5B C6B C7B . . . 133.2(3) no
C7B C6B C11B . . . 120.4(3) no
C6B C7B C8B . . . 118.0(4) no
C7B C8B C9B . . . 121.2(4) no
C8B C9B C10B . . . 122.8(4) no
C11B C10B C16B . . . 121.3(4) no
C9B C10B C11B . . . 116.3(4) no
C9B C10B C16B . . . 122.4(4) no
C6B C11B C10B . . . 121.3(4) no
N12B C11B C10B . . . 128.5(4) no
N12B C11B C6B . . . 110.1(3) no
N12B C13B C5B . . . 110.0(3) no
N12B C13B C1B . . . 129.0(3) no
C1B C13B C5B . . . 121.0(3) no
C2B C14B C15B . . . 120.2(3) no
O14B C14B C15B . . . 119.3(3) no
O14B C14B C2B . . . 120.5(3) no
C2B C3B H3B . . . 119.00 no
C4B C3B H3B . . . 119.00 no
C3B C4B H4B . . . 120.00 no
C5B C4B H4B . . . 120.00 no
C8B C7B H7B . . . 121.00 no
C6B C7B H7B . . . 121.00 no
C7B C8B H8B . . . 119.00 no
C9B C8B H8B . . . 119.00 no
C10B C9B H9B . . . 119.00 no
C8B C9B H9B . . . 119.00 no
C14B C15B H15E . . . 109.00 no
C14B C15B H15F . . . 109.00 no
C14B C15B H15D . . . 109.00 no
H15D C15B H15F . . . 109.00 no
H15D C15B H15E . . . 110.00 no
H15E C15B H15F . . . 109.00 no
H16D C16B H16E . . . 109.00 no
C10B C16B H16E . . . 110.00 no
H16D C16B H16F . . . 109.00 no
C10B C16B H16F . . . 110.00 no
C10B C16B H16D . . . 110.00 no
H16E C16B H16F . . . 109.00 no
C2C C1C C13C . . . 118.2(3) no
O1C C1C C2C . . . 123.6(3) no
O1C C1C C13C . . . 118.2(3) no
C1C C2C C14C . . . 119.5(3) no
C3C C2C C14C . . . 121.7(3) no
C1C C2C C3C . . . 118.8(3) no
C2C C3C C4C . . . 122.6(3) no
C3C C4C C5C . . . 118.9(3) no
C4C C5C C13C . . . 119.7(3) no
C6C C5C C13C . . . 106.6(3) no
C4C C5C C6C . . . 133.7(3) no
C5C C6C C11C . . . 106.8(3) no
C7C C6C C11C . . . 119.9(3) no
C5C C6C C7C . . . 133.4(3) no
C6C C7C C8C . . . 118.9(3) no
C7C C8C C9C . . . 120.4(3) no
C8C C9C C10C . . . 123.3(4) no
C11C C10C C16C . . . 121.4(3) no
C9C C10C C11C . . . 115.9(3) no
C9C C10C C16C . . . 122.7(3) no
N12C C11C C6C . . . 109.2(3) no
C6C C11C C10C . . . 121.6(3) no
N12C C11C C10C . . . 129.2(3) no
N12C C13C C1C . . . 128.5(3) no
C1C C13C C5C . . . 121.9(3) no
N12C C13C C5C . . . 109.6(3) no
C2C C14C C15C . . . 120.2(3) no
O14C C14C C2C . . . 121.2(3) no
O14C C14C C15C . . . 118.6(3) no
C2C C3C H3C . . . 119.00 no
C4C C3C H3C . . . 119.00 no
C5C C4C H4C . . . 121.00 no
C3C C4C H4C . . . 121.00 no
C6C C7C H7C . . . 121.00 no
C8C C7C H7C . . . 121.00 no
C7C C8C H8C . . . 120.00 no
C9C C8C H8C . . . 120.00 no
C8C C9C H9C . . . 118.00 no
C10C C9C H9C . . . 118.00 no
C14C C15C H15H . . . 109.00 no
C14C C15C H15I . . . 109.00 no
H15G C15C H15H . . . 109.00 no
C14C C15C H15G . . . 109.00 no
H15G C15C H15I . . . 109.00 no
H15H C15C H15I . . . 109.00 no
H16G C16C H16I . . . 109.00 no
C10C C16C H16I . . . 109.00 no
H16G C16C H16H . . . 110.00 no
C10C C16C H16G . . . 109.00 no
C10C C16C H16H . . . 109.00 no
H16H C16C H16I . . . 109.00 no
C2D C1D C13D . . . 118.1(3) no
O1D C1D C2D . . . 123.4(3) no
O1D C1D C13D . . . 118.5(3) no
C1D C2D C3D . . . 119.1(3) no
C1D C2D C14D . . . 119.5(3) no
C3D C2D C14D . . . 121.4(3) no
C2D C3D C4D . . . 122.4(3) no
C3D C4D C5D . . . 118.7(3) no
C6D C5D C13D . . . 106.5(3) no
C4D C5D C6D . . . 133.5(3) no
C4D C5D C13D . . . 120.0(3) no
C5D C6D C7D . . . 132.9(3) no
C5D C6D C11D . . . 107.2(3) no
C7D C6D C11D . . . 119.9(3) no
C6D C7D C8D . . . 118.6(3) no
C7D C8D C9D . . . 120.4(4) no
C8D C9D C10D . . . 123.5(4) no
C9D C10D C16D . . . 122.3(3) no
C9D C10D C11D . . . 115.1(3) no
C11D C10D C16D . . . 122.6(3) no
N12D C11D C6D . . . 109.0(3) no
N12D C11D C10D . . . 128.5(3) no
C6D C11D C10D . . . 122.5(3) no
C1D C13D C5D . . . 121.7(3) no
N12D C13D C1D . . . 128.8(3) no
N12D C13D C5D . . . 109.6(3) no
O14D C14D C2D . . . 121.0(3) no
O14D C14D C15D . . . 118.0(3) no
C2D C14D C15D . . . 120.9(3) no
C2D C3D H3D . . . 119.00 no
C4D C3D H3D . . . 119.00 no
C3D C4D H4D . . . 121.00 no
C5D C4D H4D . . . 121.00 no
C6D C7D H7D . . . 121.00 no
C8D C7D H7D . . . 121.00 no
C7D C8D H8D . . . 120.00 no
C9D C8D H8D . . . 120.00 no
C8D C9D H9D . . . 118.00 no
C10D C9D H9D . . . 118.00 no
C14D C15D H15J . . . 109.00 no
C14D C15D H15K . . . 109.00 no
C14D C15D H15L . . . 109.00 no
H15J C15D H15K . . . 110.00 no
H15J C15D H15L . . . 110.00 no
H15K C15D H15L . . . 110.00 no
C10D C16D H16J . . . 109.00 no
C10D C16D H16K . . . 109.00 no
C10D C16D H16L . . . 109.00 no
H16J C16D H16K . . . 109.00 no
H16J C16D H16L . . . 109.00 no
H16K C16D H16L . . . 109.00 no

loop_
_geom_bond_atom_site_label_1
_geom_bond_atom_site_label_2
_geom_bond_site_symmetry_1
_geom_bond_site_symmetry_2
_geom_bond_distance
_geom_bond_publ_flag
O1A C1A . . 1.344(4) no
O14A C14A . . 1.240(5) no
O1A H1A . . 0.85(4) no
O1B C1B . . 1.342(4) no
O14B C14B . . 1.236(5) no
O1B H1B . . 0.83(4) no
O1C C1C . . 1.344(4) no
O14C C14C . . 1.235(5) no
O1C H1C . . 0.84(3) no
O1D C1D . . 1.343(4) no
O14D C14D . . 1.244(5) no
O1D H1D . . 0.85(4) no
N12A C11A . . 1.382(5) no
N12A C13A . . 1.384(4) no
N12A H12A . . 0.79(5) no
N12B C13B . . 1.382(4) no
N12B C11B . . 1.378(5) no
N12B H12B . . 0.93(5) no
N12C C11C . . 1.383(4) no
N12C C13C . . 1.387(5) no
N12C H12C . . 0.88(4) no
N12D C13D . . 1.386(4) no
N12D C11D . . 1.386(4) no
N12D H12D . . 0.86(4) no
C1A C13A . . 1.400(5) no
C1A C2A . . 1.402(5) no
C2A C14A . . 1.468(5) no
C2A C3A . . 1.419(5) no
C3A C4A . . 1.359(5) no
C4A C5A . . 1.408(5) no
C5A C13A . . 1.402(5) no
C5A C6A . . 1.433(5) no
C6A C11A . . 1.409(5) no
C6A C7A . . 1.398(5) no
C7A C8A . . 1.375(5) no
C8A C9A . . 1.390(6) no
C9A C10A . . 1.385(5) no
C10A C16A . . 1.488(6) no
C10A C11A . . 1.407(5) no
C14A C15A . . 1.507(5) no
C3A H3A . . 0.9300 no
C4A H4A . . 0.9300 no
C7A H7A . . 0.9300 no
C8A H8A . . 0.9300 no
C9A H9A . . 0.9300 no
C15A H15A . . 0.9600 no
C15A H15B . . 0.9600 no
C15A H15C . . 0.9600 no
C16A H16A . . 0.9600 no
C16A H16C . . 0.9600 no
C16A H16B . . 0.9600 no
C1B C2B . . 1.403(4) no
C1B C13B . . 1.405(4) no
C2B C14B . . 1.456(5) no
C2B C3B . . 1.433(5) no
C3B C4B . . 1.358(5) no
C4B C5B . . 1.397(5) no
C5B C13B . . 1.400(5) no
C5B C6B . . 1.433(5) no
C6B C11B . . 1.398(5) no
C6B C7B . . 1.406(5) no
C7B C8B . . 1.372(6) no
C8B C9B . . 1.384(7) no
C9B C10B . . 1.383(7) no
C10B C16B . . 1.462(7) no
C10B C11B . . 1.412(5) no
C14B C15B . . 1.493(6) no
C3B H3B . . 0.9300 no
C4B H4B . . 0.9300 no
C7B H7B . . 0.9300 no
C8B H8B . . 0.9300 no
C9B H9B . . 0.9300 no
C15B H15E . . 0.9600 no
C15B H15F . . 0.9600 no
C15B H15D . . 0.9600 no
C16B H16E . . 0.9600 no
C16B H16F . . 0.9600 no
C16B H16D . . 0.9600 no
C1C C2C . . 1.408(5) no
C1C C13C . . 1.398(5) no
C2C C3C . . 1.426(5) no
C2C C14C . . 1.456(5) no
C3C C4C . . 1.355(5) no
C4C C5C . . 1.407(5) no
C5C C6C . . 1.433(5) no
C5C C13C . . 1.401(4) no
C6C C11C . . 1.409(5) no
C6C C7C . . 1.386(5) no
C7C C8C . . 1.374(5) no
C8C C9C . . 1.390(5) no
C9C C10C . . 1.373(5) no
C10C C11C . . 1.409(5) no
C10C C16C . . 1.496(6) no
C14C C15C . . 1.508(6) no
C3C H3C . . 0.9300 no
C4C H4C . . 0.9300 no
C7C H7C . . 0.9300 no
C8C H8C . . 0.9300 no
C9C H9C . . 0.9300 no
C15C H15I . . 0.9600 no
C15C H15G . . 0.9600 no
C15C H15H . . 0.9600 no
C16C H16G . . 0.9600 no
C16C H16H . . 0.9600 no
C16C H16I . . 0.9600 no
C1D C2D . . 1.408(5) no
C1D C13D . . 1.403(5) no
C2D C3D . . 1.421(5) no
C2D C14D . . 1.461(5) no
C3D C4D . . 1.362(5) no
C4D C5D . . 1.409(5) no
C5D C6D . . 1.430(5) no
C5D C13D . . 1.395(4) no
C6D C7D . . 1.404(5) no
C6D C11D . . 1.398(5) no
C7D C8D . . 1.365(5) no
C8D C9D . . 1.399(6) no
C9D C10D . . 1.384(5) no
C10D C11D . . 1.407(5) no
C10D C16D . . 1.478(6) no
C14D C15D . . 1.490(5) no
C3D H3D . . 0.9300 no
C4D H4D . . 0.9300 no
C7D H7D . . 0.9300 no
C8D H8D . . 0.9300 no
C9D H9D . . 0.9300 no
C15D H15J . . 0.9600 no
C15D H15K . . 0.9600 no
C15D H15L . . 0.9600 no
C16D H16J . . 0.9600 no
C16D H16K . . 0.9600 no
C16D H16L . . 0.9600 no

loop_
_geom_contact_atom_site_label_1
_geom_contact_atom_site_label_2
_geom_contact_distance
_geom_contact_site_symmetry_1
_geom_contact_site_symmetry_2
_geom_contact_publ_flag
O1A O14A 2.563(3) . . no
O1A N12A 2.909(4) . . no
O1B C13A 3.386(4) . 1_655 no
O1B O14B 2.574(4) . . no
O1B N12B 2.904(4) . . no
O1B C1A 3.387(4) . 1_655 no
O1C N12C 2.898(4) . . no
O1C C15D 3.388(5) . 2_656 no
O1C O14C 2.575(4) . . no
O1D O14D 2.573(4) . . no
O1D N12D 2.913(4) . . no
O14A C16B 3.247(6) . 2_655 no
O14A N12B 3.176(4) . 2_655 no
O14A O1A 2.563(3) . . no
O14B O1B 2.574(4) . . no
O14B N12A 3.052(4) . 2_655 no
O14B C16A 3.317(5) . 2_655 no
O14C N12D 3.105(4) . 2_646 no
O14C C16D 3.361(5) . 2_646 no
O14C O1C 2.575(4) . . no
O14D C16C 3.204(5) . 2_646 no
O14D N12C 3.133(4) . 2_646 no
O14D O1D 2.573(4) . . no
O1A H12A 2.81(5) . . no
O1A H15D 2.6000 . 2_645 no
O1A H16C 2.8700 . 2_555 no
O1B H15A 2.4700 . 2_645 no
O1B H12B 2.73(5) . . no
O1C H15J 2.4400 . 2_656 no
O1C H12C 2.75(4) . . no
O1D H15I 2.5300 . 2_656 no
O1D H12D 2.75(4) . . no
O14A H1A 1.80(4) . . no
O14A H16F 2.7600 . 2_655 no
O14A H12B 2.33(5) . 2_655 no
O14A H16E 2.8700 . 2_655 no
O14A H16C 2.7500 . 2_555 no
O14B H12A 2.27(5) . 2_655 no
O14B H16B 2.7800 . 2_655 no
O14B H1B 1.85(4) . . no
O14C H7B 2.8800 . 1_545 no
O14C H12D 2.26(4) . 2_646 no
O14C H1C 1.79(3) . . no
O14C H16K 2.7700 . 2_646 no
O14D H16G 2.7700 . 2_646 no
O14D H1D 1.87(4) . . no
O14D H12C 2.28(4) . 2_646 no
O14D H16I 2.7800 . 2_646 no
N12A O14B 3.052(4) . 2_645 no
N12A O1A 2.909(4) . . no
N12B C7A 3.377(5) . . no
N12B O14A 3.176(4) . 2_645 no
N12B O1B 2.904(4) . . no
N12C O1C 2.898(4) . . no
N12C O14D 3.133(4) . 2_656 no
N12D O14C 3.105(4) . 2_656 no
N12D O1D 2.913(4) . . no
N12A H15B 2.9000 . 2_645 no
N12B H16E 2.8700 . . no
N12C H16I 2.9200 . . no
N12D H16K 2.9500 . . no
N12D H15L 2.7800 . 2_556 no
C1A O1B 3.387(4) . 1_455 no
C1C C4D 3.474(5) . . no
C1C C4B 3.496(5) . 1_545 no
C2A C16A 3.533(5) . 2_655 no
C2C C4D 3.422(5) . . no
C3D C14C 3.460(5) . . no
C4B C13C 3.390(5) . 1_565 no
C4B C4C 3.599(5) . 1_665 no
C4B C1C 3.496(5) . 1_565 no
C4C C4B 3.599(5) . 1_445 no
C4C C5B 3.416(4) . 1_445 no
C4D C2C 3.422(5) . . no
C4D C1C 3.474(5) . . no
C5B C4C 3.416(4) . 1_665 no
C6C C7D 3.567(5) . . no
C7A N12B 3.377(5) . . no
C7A C13B 3.484(5) . . no
C7B C14C 3.405(5) . 1_565 no
C7D C6C 3.567(5) . . no
C7D C13C 3.595(5) . . no
C7D C11C 3.497(5) . . no
C8A C11B 3.555(5) . . no
C8D C11C 3.432(5) . . no
C8D C10C 3.554(6) . . no
C10A C14A 3.593(5) . 2_645 no
C10C C8D 3.554(6) . . no
C10D C14D 3.594(5) . 2_556 no
C11B C8A 3.555(5) . . no
C11C C8D 3.432(5) . . no
C11C C7D 3.497(5) . . no
C11D C15D 3.582(5) . 2_556 no
C11D C14D 3.555(5) . 2_556 no
C13A O1B 3.386(4) . 1_455 no
C13B C7A 3.484(5) . . no
C13C C4B 3.390(5) . 1_545 no
C13C C7D 3.595(5) . . no
C14A C10A 3.593(5) . 2_655 no
C14C C3D 3.460(5) . . no
C14C C7B 3.405(5) . 1_545 no
C14D C10D 3.594(5) . 2_546 no
C14D C11D 3.555(5) . 2_546 no
C15A C16A 3.533(5) . 1_565 no
C15D C11D 3.582(5) . 2_546 no
C15D O1C 3.388(5) . 2_646 no
C15D C16D 3.548(5) . 1_545 no
C16A C15A 3.533(5) . 1_545 no
C16A C2A 3.533(5) . 2_645 no
C16A O14B 3.317(5) . 2_645 no
C16B O14A 3.247(6) . 2_645 no
C16C O14D 3.204(5) . 2_656 no
C16D O14C 3.361(5) . 2_656 no
C16D C15D 3.548(5) . 1_565 no
C1C H4B 2.8300 . 1_545 no
C2A H1B 3.08(6) . 1_455 no
C2A H16B 2.9000 . 2_655 no
C2B H7C 2.9800 . 1_665 no
C2D H16L 2.9200 . 2_546 no
C3A H7C 3.0000 . 1_565 no
C3A H15C 2.9200 . . no
C3A H15B 2.9100 . . no
C3A H16B 2.8600 . 2_655 no
C3B H15E 3.0200 . . no
C3B H15F 2.7600 . . no
C3C H15H 2.9200 . . no
C3C H15G 2.8900 . . no
C3D H15K 2.8700 . . no
C3D H16L 2.8500 . 2_546 no
C3D H15L 2.9500 . . no
C4A H7C 3.0600 . 1_565 no
C4B H7D 2.9900 . 1_665 no
C5B H4C 2.9100 . 1_665 no
C7C H15F 3.1000 . 1_545 no
C7C H3A 3.0900 . 1_545 no
C8B H15H 2.9800 . 1_665 no
C8C H15F 2.9900 . 1_545 no
C8C H16D 2.8900 . 1_455 no
C9A H16E 2.9600 . 1_455 no
C9A H9C 3.0200 . . no
C9C H15F 3.0100 . 1_545 no
C9C H16D 2.9500 . 1_455 no
C9D H16G 3.0400 . . no
C10B H8A 3.0900 . . no
C11A H15B 3.0300 . 2_645 no
C11D H15L 2.9000 . 2_556 no
C13B H4C 2.9600 . 1_665 no
C13B H7A 2.9500 . . no
C13C H4B 2.9200 . 1_545 no
C13D H15L 2.9300 . 2_556 no
C14A H1A 2.38(4) . . no
C14B H1B 2.42(5) . . no
C14C H1C 2.30(4) . . no
C14C H7B 2.9300 . 1_545 no
C14D H16K 3.0700 . 2_646 no
C14D H1D 2.46(4) . . no
C15A H16A 2.8500 . 1_565 no
C15A H3A 2.6100 . . no
C15B H3B 2.6000 . . no
C15C H3C 2.6100 . . no
C15D H16J 2.8900 . 1_545 no
C15D H3D 2.6100 . . no
C16A H12A 2.90(5) . . no
C16A H1B 3.05(5) . 2_645 no
C16B H1A 2.95(5) . 2_645 no
C16B H12B 2.93(5) . . no
C16C H12C 2.93(4) . . no
C16C H1D 2.83(5) . 2_656 no
C16D H1C 3.02(5) . 2_656 no
C16D H12D 2.95(4) . . no
H1A H16F 2.3300 . 2_655 no
H1A H16C 2.5800 . 2_555 no
H1A O14A 1.80(4) . . no
H1A C16B 2.95(5) . 2_655 no
H1A C14A 2.38(4) . . no
H1B C16A 3.05(6) . 2_655 no
H1B C14B 2.42(5) . . no
H1B C2A 3.08(6) . 1_655 no
H1B O14B 1.85(4) . . no
H1C H16K 2.5700 . 2_646 no
H1C C16D 3.02(5) . 2_646 no
H1C O14C 1.79(3) . . no
H1C C14C 2.30(4) . . no
H1D H16G 2.2700 . 2_646 no
H1D O14D 1.87(4) . . no
H1D C14D 2.46(4) . . no
H1D C16C 2.83(5) . 2_646 no
H3A C7C 3.0900 . 1_565 no
H3A H15C 2.4300 . . no
H3A C15A 2.6100 . . no
H3A H15B 2.4200 . . no
H3B H15E 2.5400 . . no
H3B C15B 2.6000 . . no
H3B H15F 2.2700 . . no
H3C H15H 2.4400 . . no
H3C H15G 2.3900 . . no
H3C C15C 2.6100 . . no
H3D C15D 2.6100 . . no
H3D H15K 2.4000 . . no
H3D H15L 2.4500 . . no
H4B H7D 2.5100 . 1_665 no
H4B C1C 2.8300 . 1_565 no
H4B C13C 2.9200 . 1_565 no
H4C C5B 2.9100 . 1_445 no
H4C C13B 2.9600 . 1_445 no
H4D H7B 2.4800 . 1_445 no
H7A C13B 2.9500 . . no
H7B C14C 2.9300 . 1_565 no
H7B H4D 2.4800 . 1_665 no
H7B O14C 2.8800 . 1_565 no
H7C C3A 3.0000 . 1_545 no
H7C C4A 3.0600 . 1_545 no
H7C C2B 2.9800 . 1_445 no
H7D H4B 2.5100 . 1_445 no
H7D C4B 2.9900 . 1_445 no
H8A C10B 3.0900 . . no
H8C H16D 2.5300 . 1_455 no
H8D H9B 2.4900 . 1_455 no
H9A H16A 2.3500 . . no
H9A H9C 2.5000 . . no
H9B H16D 2.3500 . . no
H9B H8D 2.4900 . 1_655 no
H9B H9D 2.6000 . 1_655 no
H9C H9A 2.5000 . . no
H9C H16H 2.3800 . . no
H9C C9A 3.0200 . . no
H9D H16J 2.3500 . . no
H9D H9B 2.6000 . 1_455 no
H12A C16A 2.90(5) . . no
H12A O14B 2.27(5) . 2_645 no
H12A O1A 2.81(5) . . no
H12B C16B 2.93(5) . . no
H12B H16E 2.5800 . . no
H12B O14A 2.33(5) . 2_645 no
H12B O1B 2.73(5) . . no
H12C O1C 2.75(4) . . no
H12C O14D 2.28(4) . 2_656 no
H12C C16C 2.93(4) . . no
H12D C16D 2.95(4) . . no
H12D O1D 2.75(4) . . no
H12D O14C 2.26(4) . 2_656 no
H15A O1B 2.4700 . 2_655 no
H15B H3A 2.4200 . . no
H15B C3A 2.9100 . . no
H15B C11A 3.0300 . 2_655 no
H15B H16A 2.5100 . 1_565 no
H15B N12A 2.9000 . 2_655 no
H15C C3A 2.9200 . . no
H15C H3A 2.4300 . . no
H15D O1A 2.6000 . 2_655 no
H15E H3B 2.5400 . . no
H15E C3B 3.0200 . . no
H15F C9C 3.0100 . 1_565 no
H15F C3B 2.7600 . . no
H15F C7C 3.1000 . 1_565 no
H15F C8C 2.9900 . 1_565 no
H15F H3B 2.2700 . . no
H15G H3C 2.3900 . . no
H15G C3C 2.8900 . . no
H15G H16H 2.5600 . 1_545 no
H15H C3C 2.9200 . . no
H15H H3C 2.4400 . . no
H15H C8B 2.9800 . 1_445 no
H15I O1D 2.5300 . 2_646 no
H15J O1C 2.4400 . 2_646 no
H15K C3D 2.8700 . . no
H15K H3D 2.4000 . . no
H15L H3D 2.4500 . . no
H15L C3D 2.9500 . . no
H15L C11D 2.9000 . 2_546 no
H15L N12D 2.7800 . 2_546 no
H15L C13D 2.9300 . 2_546 no
H16A H15B 2.5100 . 1_545 no
H16A C15A 2.8500 . 1_545 no
H16A H9A 2.3500 . . no
H16B C2A 2.9000 . 2_645 no
H16B O14B 2.7800 . 2_645 no
H16B C3A 2.8600 . 2_645 no
H16C O1A 2.8700 . 2_545 no
H16C O14A 2.7500 . 2_545 no
H16C H1A 2.5800 . 2_545 no
H16D H8C 2.5300 . 1_655 no
H16D H9B 2.3500 . . no
H16D C9C 2.9500 . 1_655 no
H16D C8C 2.8900 . 1_655 no
H16E H12B 2.5800 . . no
H16E N12B 2.8700 . . no
H16E C9A 2.9600 . 1_655 no
H16E O14A 2.8700 . 2_645 no
H16F H1A 2.3300 . 2_645 no
H16F O14A 2.7600 . 2_645 no
H16G C9D 3.0400 . . no
H16G O14D 2.7700 . 2_656 no
H16G H1D 2.2700 . 2_656 no
H16H H9C 2.3800 . . no
H16H H15G 2.5600 . 1_565 no
H16I N12C 2.9200 . . no
H16I O14D 2.7800 . 2_656 no
H16J C15D 2.8900 . 1_565 no
H16J H9D 2.3500 . . no
H16K N12D 2.9500 . . no
H16K O14C 2.7700 . 2_656 no
H16K C14D 3.0700 . 2_656 no
H16K H1C 2.5700 . 2_656 no
H16L C2D 2.9200 . 2_556 no
H16L C3D 2.8500 . 2_556 no

loop_
_geom_hbond_atom_site_label_D
_geom_hbond_atom_site_label_H
_geom_hbond_atom_site_label_A
_geom_hbond_site_symmetry_A
_geom_hbond_distance_DH
_geom_hbond_distance_HA
_geom_hbond_distance_DA
_geom_hbond_angle_DHA
_geom_hbond_publ_flag
O1A H1A O14A . 0.85(4) 1.80(4) 2.563(3) 147(5) yes
O1B H1B O14B . 0.83(4) 1.85(4) 2.574(4) 145(5) yes
O1C H1C O14C . 0.84(3) 1.79(3) 2.575(4) 156(5) yes
O1D H1D O14D . 0.85(4) 1.87(4) 2.573(4) 139(5) yes
N12A H12A O14B 2_645 0.79(5) 2.27(5) 3.052(4) 172(5) yes
N12B H12B O14A 2_645 0.93(5) 2.33(5) 3.176(4) 153(5) yes
N12C H12C O14D 2_656 0.88(4) 2.28(4) 3.133(4) 163(3) yes
N12D H12D O14C 2_656 0.86(4) 2.26(4) 3.105(4) 168(3) yes
C15A H15A O1B 2_655 0.96 2.47 3.422(5) 173 yes
C15B H15D O1A 2_655 0.96 2.60 3.433(5) 145 yes
C15C H15I O1D 2_646 0.96 2.53 3.445(5) 160 yes
C15D H15J O1C 2_646 0.96 2.44 3.388(5) 170 yes

loop_
_geom_torsion_atom_site_label_1
_geom_torsion_atom_site_label_2
_geom_torsion_atom_site_label_3
_geom_torsion_atom_site_label_4
_geom_torsion_site_symmetry_1
_geom_torsion_site_symmetry_2
_geom_torsion_site_symmetry_3
_geom_torsion_site_symmetry_4
_geom_torsion
_geom_torsion_publ_flag
C13A N12A C11A C6A . . . . -0.4(4) no
C13A N12A C11A C10A . . . . -179.8(3) no
C11A N12A C13A C1A . . . . -179.2(3) no
C11A N12A C13A C5A . . . . 0.9(4) no
C11B N12B C13B C1B . . . . 179.8(3) no
C13B N12B C11B C6B . . . . -0.9(4) no
C13B N12B C11B C10B . . . . 177.1(4) no
C11B N12B C13B C5B . . . . 0.9(4) no
C11C N12C C13C C5C . . . . 0.9(4) no
C13C N12C C11C C10C . . . . 179.1(3) no
C11C N12C C13C C1C . . . . 178.4(3) no
C13C N12C C11C C6C . . . . -0.3(4) no
C11D N12D C13D C1D . . . . 178.9(3) no
C13D N12D C11D C10D . . . . -177.9(3) no
C13D N12D C11D C6D . . . . 1.1(4) no
C11D N12D C13D C5D . . . . -1.1(4) no
O1A C1A C13A N12A . . . . 0.2(5) no
C13A C1A C2A C14A . . . . 179.8(3) no
C2A C1A C13A N12A . . . . -180.0(3) no
C2A C1A C13A C5A . . . . -0.2(5) no
O1A C1A C13A C5A . . . . -179.9(3) no
C13A C1A C2A C3A . . . . 0.4(5) no
O1A C1A C2A C3A . . . . -179.8(3) no
O1A C1A C2A C14A . . . . -0.5(5) no
C3A C2A C14A O14A . . . . -178.6(3) no
C1A C2A C3A C4A . . . . -0.7(5) no
C14A C2A C3A C4A . . . . 180.0(3) no
C1A C2A C14A O14A . . . . 2.1(5) no
C3A C2A C14A C15A . . . . 1.0(5) no
C1A C2A C14A C15A . . . . -178.3(3) no
C2A C3A C4A C5A . . . . 0.7(5) no
C3A C4A C5A C6A . . . . -179.0(4) no
C3A C4A C5A C13A . . . . -0.4(5) no
C6A C5A C13A N12A . . . . -1.0(3) no
C13A C5A C6A C7A . . . . -179.6(4) no
C13A C5A C6A C11A . . . . 0.8(3) no
C4A C5A C6A C7A . . . . -0.8(6) no
C4A C5A C6A C11A . . . . 179.5(4) no
C4A C5A C13A C1A . . . . 0.2(5) no
C4A C5A C13A N12A . . . . -180.0(3) no
C6A C5A C13A C1A . . . . 179.1(3) no
C5A C6A C11A C10A . . . . 179.2(3) no
C5A C6A C11A N12A . . . . -0.2(4) no
C7A C6A C11A N12A . . . . -180.0(3) no
C7A C6A C11A C10A . . . . -0.5(5) no
C11A C6A C7A C8A . . . . 0.7(5) no
C5A C6A C7A C8A . . . . -178.9(3) no
C6A C7A C8A C9A . . . . 0.2(6) no
C7A C8A C9A C10A . . . . -1.5(6) no
C8A C9A C10A C11A . . . . 1.7(5) no
C8A C9A C10A C16A . . . . -177.3(4) no
C9A C10A C11A N12A . . . . 178.7(3) no
C9A C10A C11A C6A . . . . -0.7(5) no
C16A C10A C11A C6A . . . . 178.3(3) no
C16A C10A C11A N12A . . . . -2.4(5) no
O1B C1B C2B C3B . . . . -179.5(3) no
C13B C1B C2B C3B . . . . 1.3(4) no
C13B C1B C2B C14B . . . . -178.6(3) no
O1B C1B C2B C14B . . . . 0.6(5) no
O1B C1B C13B N12B . . . . 0.9(5) no
O1B C1B C13B C5B . . . . 179.7(3) no
C2B C1B C13B N12B . . . . -179.8(3) no
C2B C1B C13B C5B . . . . -1.1(4) no
C3B C2B C14B O14B . . . . 175.4(3) no
C1B C2B C3B C4B . . . . -0.4(5) no
C14B C2B C3B C4B . . . . 179.6(3) no
C3B C2B C14B C15B . . . . -4.0(5) no
C1B C2B C14B C15B . . . . 175.9(3) no
C1B C2B C14B O14B . . . . -4.7(5) no
C2B C3B C4B C5B . . . . -0.9(5) no
C3B C4B C5B C13B . . . . 1.2(5) no
C3B C4B C5B C6B . . . . -179.6(3) no
C4B C5B C6B C11B . . . . -179.2(4) no
C6B C5B C13B N12B . . . . -0.6(3) no
C4B C5B C6B C7B . . . . 0.8(6) no
C4B C5B C13B N12B . . . . 178.8(3) no
C13B C5B C6B C7B . . . . -179.9(3) no
C13B C5B C6B C11B . . . . 0.1(3) no
C6B C5B C13B C1B . . . . -179.6(3) no
C4B C5B C13B C1B . . . . -0.2(5) no
C5B C6B C11B C10B . . . . -177.6(3) no
C11B C6B C7B C8B . . . . -0.9(5) no
C5B C6B C11B N12B . . . . 0.5(4) no
C7B C6B C11B N12B . . . . -179.5(3) no
C7B C6B C11B C10B . . . . 2.3(5) no
C5B C6B C7B C8B . . . . 179.1(4) no
C6B C7B C8B C9B . . . . -0.5(6) no
C7B C8B C9B C10B . . . . 0.5(7) no
C8B C9B C10B C16B . . . . -176.8(4) no
C8B C9B C10B C11B . . . . 0.9(6) no
C9B C10B C11B N12B . . . . 180.0(4) no
C16B C10B C11B C6B . . . . 175.4(4) no
C16B C10B C11B N12B . . . . -2.3(6) no
C9B C10B C11B C6B . . . . -2.3(5) no
O1C C1C C2C C3C . . . . -178.4(3) no
O1C C1C C13C C5C . . . . 178.9(3) no
C2C C1C C13C N12C . . . . -177.6(3) no
C2C C1C C13C C5C . . . . -0.4(5) no
O1C C1C C2C C14C . . . . 1.4(5) no
C13C C1C C2C C3C . . . . 0.9(4) no
C13C C1C C2C C14C . . . . -179.3(3) no
O1C C1C C13C N12C . . . . 1.7(5) no
C3C C2C C14C O14C . . . . 178.4(3) no
C3C C2C C14C C15C . . . . -1.8(5) no
C1C C2C C3C C4C . . . . -1.1(5) no
C14C C2C C3C C4C . . . . 179.1(3) no
C1C C2C C14C O14C . . . . -1.4(5) no
C1C C2C C14C C15C . . . . 178.4(3) no
C2C C3C C4C C5C . . . . 0.8(5) no
C3C C4C C5C C6C . . . . 178.3(3) no
C3C C4C C5C C13C . . . . -0.4(5) no
C4C C5C C13C N12C . . . . 177.8(3) no
C4C C5C C13C C1C . . . . 0.2(5) no
C6C C5C C13C N12C . . . . -1.2(4) no
C4C C5C C6C C7C . . . . 2.5(6) no
C4C C5C C6C C11C . . . . -177.8(3) no
C13C C5C C6C C7C . . . . -178.7(4) no
C13C C5C C6C C11C . . . . 1.0(3) no
C6C C5C C13C C1C . . . . -178.8(3) no
C5C C6C C11C C10C . . . . -179.9(3) no
C7C C6C C11C C10C . . . . -0.1(5) no
C11C C6C C7C C8C . . . . -0.4(5) no
C7C C6C C11C N12C . . . . 179.3(3) no
C5C C6C C7C C8C . . . . 179.4(3) no
C5C C6C C11C N12C . . . . -0.4(4) no
C6C C7C C8C C9C . . . . 0.3(6) no
C7C C8C C9C C10C . . . . 0.1(6) no
C8C C9C C10C C11C . . . . -0.6(5) no
C8C C9C C10C C16C . . . . -179.4(4) no
C9C C10C C11C C6C . . . . 0.5(5) no
C16C C10C C11C N12C . . . . 0.1(6) no
C16C C10C C11C C6C . . . . 179.4(3) no
C9C C10C C11C N12C . . . . -178.8(3) no
O1D C1D C2D C3D . . . . 179.1(3) no
O1D C1D C2D C14D . . . . -3.2(5) no
C13D C1D C2D C3D . . . . -2.4(4) no
C13D C1D C2D C14D . . . . 175.3(3) no
O1D C1D C13D N12D . . . . 1.2(5) no
O1D C1D C13D C5D . . . . -178.9(3) no
C2D C1D C13D N12D . . . . -177.3(3) no
C2D C1D C13D C5D . . . . 2.6(4) no
C1D C2D C3D C4D . . . . 0.4(5) no
C14D C2D C3D C4D . . . . -177.2(3) no
C1D C2D C14D O14D . . . . 3.2(5) no
C1D C2D C14D C15D . . . . -174.6(3) no
C3D C2D C14D O14D . . . . -179.2(3) no
C3D C2D C14D C15D . . . . 3.1(5) no
C2D C3D C4D C5D . . . . 1.5(5) no
C3D C4D C5D C6D . . . . 176.7(3) no
C3D C4D C5D C13D . . . . -1.3(5) no
C4D C5D C6D C7D . . . . 1.1(6) no
C4D C5D C6D C11D . . . . -178.3(3) no
C13D C5D C6D C7D . . . . 179.3(3) no
C13D C5D C6D C11D . . . . 0.0(3) no
C4D C5D C13D N12D . . . . 179.2(3) no
C4D C5D C13D C1D . . . . -0.7(5) no
C6D C5D C13D N12D . . . . 0.7(3) no
C6D C5D C13D C1D . . . . -179.3(3) no
C5D C6D C7D C8D . . . . -179.0(4) no
C11D C6D C7D C8D . . . . 0.3(5) no
C5D C6D C11D N12D . . . . -0.6(3) no
C5D C6D C11D C10D . . . . 178.4(3) no
C7D C6D C11D N12D . . . . 179.9(3) no
C7D C6D C11D C10D . . . . -1.1(5) no
C6D C7D C8D C9D . . . . 0.0(6) no
C7D C8D C9D C10D . . . . 0.6(7) no
C8D C9D C10D C11D . . . . -1.3(6) no
C8D C9D C10D C16D . . . . 178.9(4) no
C9D C10D C11D N12D . . . . -179.7(3) no
C9D C10D C11D C6D . . . . 1.5(5) no
C16D C10D C11D N12D . . . . 0.1(6) no
C16D C10D C11D C6D . . . . -178.7(3) no
